data_7026918
loop_
_publ_author_name
'G\'omez, Ver\'onica'
'Corbella, Montserrat'
'Font-Bardia, Merc\'e'
'Calvet, Teresa'

_publ_section_title
;
 A \m(1,1)- or \m(1,3)-carboxylate bridge makes the difference in the
 magnetic properties of dinuclear Mn(II) compounds.
;
_journal_issue 48
_journal_name_full 'Dalton transactions (Cambridge, England : 2003)'
_journal_page_first 11664
_journal_page_last 11674
_journal_paper_doi 10.1039/c0dt00902d
_journal_volume 39
_journal_year 2010
_chemical_formula_moiety 'C64 H46 Mn2 N8 O4, 2(Cl O4)'
_chemical_formula_sum 'C64 H46 Cl2 Mn2 N8 O12'
_chemical_formula_weight 1299.87
_chemical_name_systematic
;
?
;
_space_group_IT_number 12
_symmetry_cell_setting monoclinic
_symmetry_space_group_name_Hall '-C 2y'
_symmetry_space_group_name_H-M 'C 1 2/m 1'
_atom_sites_solution_hydrogens geom
_atom_sites_solution_primary direct
_atom_sites_solution_secondary difmap
_audit_creation_method SHELXL-97
_cell_angle_alpha 90.00
_cell_angle_beta 96.48(3)
_cell_angle_gamma 90.00
_cell_formula_units_Z 2
_cell_length_a 14.975(8)
_cell_length_b 20.112(6)
_cell_length_c 9.582(5)
_cell_measurement_reflns_used 987
_cell_measurement_temperature 248(2)
_cell_measurement_theta_max 2.61
_cell_measurement_theta_min 32.33
_cell_volume 2867(2)
_computing_cell_refinement AUTOMAR
_computing_data_collection MARXDS
_computing_data_reduction MARSCALE
_computing_molecular_graphics 'ORTEP (Brueggermann and Smith, 1990)'
_computing_publication_material 'PLATON (Spek, 1990)'
_computing_structure_refinement 'SHELXL-97 (Sheldrick, 1997)'
_computing_structure_solution 'SHELXS-97 (Sheldrick, 1997)'
_diffrn_ambient_temperature 248(2)
_diffrn_measured_fraction_theta_full 0.962
_diffrn_measured_fraction_theta_max 0.900
_diffrn_measurement_device_type 'MAR345 with image plate detector'
_diffrn_measurement_method 'phi scan'
_diffrn_radiation_monochromator graphite
_diffrn_radiation_source 'fine-focus sealed tube'
_diffrn_radiation_type MoK\a
_diffrn_radiation_wavelength 0.71073
_diffrn_reflns_av_R_equivalents 0.0763
_diffrn_reflns_av_sigmaI/netI 0.0544
_diffrn_reflns_limit_h_max 22
_diffrn_reflns_limit_h_min -22
_diffrn_reflns_limit_k_max 30
_diffrn_reflns_limit_k_min -30
_diffrn_reflns_limit_l_max 13
_diffrn_reflns_limit_l_min -12
_diffrn_reflns_number 15537
_diffrn_reflns_theta_full 25.00
_diffrn_reflns_theta_max 32.33
_diffrn_reflns_theta_min 2.61
_exptl_absorpt_coefficient_mu 0.607
_exptl_absorpt_correction_T_max 0.94
_exptl_absorpt_correction_T_min 0.93
_exptl_absorpt_correction_type empirical
_exptl_absorpt_process_details SADABS
_exptl_crystal_colour yellow
_exptl_crystal_density_diffrn 1.506
_exptl_crystal_density_method 'not measured'
_exptl_crystal_description prism
_exptl_crystal_F_000 1332
_exptl_crystal_size_max 0.2
_exptl_crystal_size_mid 0.1
_exptl_crystal_size_min 0.1
_refine_diff_density_max 0.441
_refine_diff_density_min -0.320
_refine_diff_density_rms 0.048
_refine_ls_extinction_method none
_refine_ls_goodness_of_fit_ref 1.098
_refine_ls_hydrogen_treatment constr
_refine_ls_matrix_type full
_refine_ls_number_parameters 233
_refine_ls_number_reflns 4730
_refine_ls_number_restraints 2
_refine_ls_restrained_S_all 1.099
_refine_ls_R_factor_all 0.1129
_refine_ls_R_factor_gt 0.0625
_refine_ls_shift/su_max 0.001
_refine_ls_shift/su_mean 0.000
_refine_ls_structure_factor_coef Fsqd
_refine_ls_weighting_details 'calc w=1/[\s^2^(Fo^2^)+(0.0769P)^2^+0.0000P] where P=(Fo^2^+2Fc^2^)/3'
_refine_ls_weighting_scheme calc
_refine_ls_wR_factor_gt 0.1512
_refine_ls_wR_factor_ref 0.1709
_reflns_number_gt 3046
_reflns_number_total 4730
_reflns_threshold_expression >2sigma(I)
_cod_data_source_file c0dt00902d.txt
_cod_data_source_block compound6
_cod_original_sg_symbol_Hall -C2y
_cod_original_sg_symbol_H-M C2/m
_cod_database_code 7026918

loop_
_symmetry_equiv_pos_as_xyz
'x, y, z'
'-x, y, -z'
'x+1/2, y+1/2, z'
'-x+1/2, y+1/2, -z'
'-x, -y, -z'
'x, -y, z'
'-x+1/2, -y+1/2, -z'
'x+1/2, -y+1/2, z'

loop_
_atom_site_label
_atom_site_type_symbol
_atom_site_fract_x
_atom_site_fract_y
_atom_site_fract_z
_atom_site_U_iso_or_equiv
_atom_site_adp_type
_atom_site_occupancy
_atom_site_symmetry_multiplicity
_atom_site_calc_flag
_atom_site_refinement_flags
Mn1 Mn 0.0000 0.41398(2) 0.0000 0.04478(16) Uani 1 2 d S
N1 N 0.10234(14) 0.39499(11) -0.1545(2) 0.0520(5) Uani 1 1 d .
C2 C 0.09682(19) 0.41447(13) -0.2872(3) 0.0568(6) Uani 1 1 d .
H2 H 0.0434 0.4333 -0.3279 0.068 Uiso 1 1 calc R
C3 C 0.1683(2) 0.40788(14) -0.3686(3) 0.0650(7) Uani 1 1 d .
H3 H 0.1610 0.4199 -0.4629 0.078 Uiso 1 1 calc R
C4 C 0.2484(2) 0.38384(17) -0.3087(3) 0.0694(7) Uani 1 1 d U
H4 H 0.2968 0.3809 -0.3612 0.083 Uiso 1 1 calc R
C5 C 0.25797(18) 0.36340(14) -0.1671(3) 0.0579(6) Uani 1 1 d U
C6 C 0.3399(2) 0.33849(15) -0.0965(3) 0.0678(7) Uani 1 1 d .
H6 H 0.3906 0.3355 -0.1438 0.081 Uiso 1 1 calc R
C7 C 0.3440(2) 0.31897(16) 0.0408(3) 0.0716(8) Uani 1 1 d .
H7 H 0.3981 0.3031 0.0859 0.086 Uiso 1 1 calc R
C8 C 0.26771(19) 0.32231(14) 0.1161(3) 0.0598(6) Uani 1 1 d .
C9 C 0.2702(2) 0.30055(16) 0.2539(3) 0.0710(7) Uani 1 1 d U
H9 H 0.3232 0.2843 0.3018 0.085 Uiso 1 1 calc R
C10 C 0.1929(2) 0.30344(14) 0.3180(3) 0.0637(6) Uani 1 1 d U
H10 H 0.1931 0.2892 0.4104 0.076 Uiso 1 1 calc R
C11 C 0.1137(2) 0.32780(13) 0.2443(3) 0.0618(7) Uani 1 1 d .
H11 H 0.0618 0.3286 0.2892 0.074 Uiso 1 1 calc R
N12 N 0.10942(14) 0.34971(10) 0.1137(2) 0.0520(5) Uani 1 1 d .
C13 C 0.18664(17) 0.34665(12) 0.0488(2) 0.0496(5) Uani 1 1 d .
C14 C 0.18121(17) 0.36927(12) -0.0951(2) 0.0510(5) Uani 1 1 d .
C15 C 0.5078(4) 0.5000 0.2251(7) 0.139(3) Uani 1 2 d S
H15a H 0.5345 0.4999 0.3210 0.208 Uiso 1 2 calc SR
H15b H 0.5265 0.5390 0.1787 0.208 Uiso 0.50 1 calc PR
H15c H 0.5265 0.4611 0.1782 0.208 Uiso 0.50 1 calc PR
C16 C 0.4074(3) 0.5000 0.2212(5) 0.0824(13) Uani 1 2 d S
C17 C 0.3680(3) 0.5000 0.3479(5) 0.0883(15) Uani 1 2 d S
H17 H 0.4044 0.5000 0.4331 0.106 Uiso 1 2 calc SR
C18 C 0.2754(3) 0.5000 0.3468(4) 0.0653(10) Uani 1 2 d S
H18 H 0.2506 0.5000 0.4315 0.078 Uiso 1 2 calc SR
C19 C 0.2186(2) 0.5000 0.2213(3) 0.0490(7) Uani 1 2 d S
C20 C 0.2565(3) 0.5000 0.0977(4) 0.0532(8) Uani 1 2 d S
H20 H 0.2195 0.5000 0.0129 0.064 Uiso 1 2 calc SR
C21 C 0.3493(3) 0.5000 0.0970(4) 0.0654(10) Uani 1 2 d S
H21 H 0.3731 0.5000 0.0115 0.078 Uiso 1 2 calc SR
C22 C 0.1189(2) 0.5000 0.2268(3) 0.0460(7) Uani 1 2 d S
O23 O 0.06753(17) 0.5000 0.1072(2) 0.0528(5) Uani 1 2 d S
O24 O 0.08895(17) 0.5000 0.3389(2) 0.0627(7) Uani 1 2 d S
Cl11 Cl 0.0000 0.20239(9) 0.5000 0.1038(5) Uani 1 2 d S
O11 O 0.0753(10) 0.1530(8) 0.5024(15) 0.162(6) Uani 0.50 1 d P
O11' O 0.0701(11) 0.1814(9) 0.4498(14) 0.151(5) Uani 0.50 1 d P
O21 O 0.0442(4) 0.2619(3) 0.5603(6) 0.1101(17) Uani 0.50 1 d P
O21' O 0.0091(7) 0.2048(6) 0.6582(9) 0.195(4) Uani 0.50 1 d P

loop_
_atom_site_aniso_label
_atom_site_aniso_U_11
_atom_site_aniso_U_22
_atom_site_aniso_U_33
_atom_site_aniso_U_23
_atom_site_aniso_U_13
_atom_site_aniso_U_12
Mn1 0.0447(3) 0.0471(3) 0.0425(3) 0.000 0.00490(17) 0.000
N1 0.0518(12) 0.0559(12) 0.0487(11) -0.0003(8) 0.0078(8) 0.0027(9)
C2 0.0589(15) 0.0603(15) 0.0520(13) 0.0025(10) 0.0096(10) 0.0038(12)
C3 0.0690(18) 0.0690(18) 0.0583(15) 0.0021(12) 0.0128(12) 0.0017(14)
C4 0.0719(19) 0.0736(19) 0.0652(13) -0.0024(13) 0.0188(13) 0.0006(15)
C5 0.0541(14) 0.0575(15) 0.0627(12) -0.0050(10) 0.0085(11) 0.0014(12)
C6 0.0589(17) 0.0676(18) 0.0773(19) -0.0049(14) 0.0100(13) -0.0002(14)
C7 0.0583(17) 0.071(2) 0.084(2) -0.0055(15) 0.0023(14) 0.0049(14)
C8 0.0580(16) 0.0563(15) 0.0636(15) -0.0009(11) 0.0008(12) 0.0002(12)
C9 0.0676(17) 0.0732(19) 0.0695(18) -0.0004(14) -0.0046(12) 0.0063(15)
C10 0.0789(17) 0.0604(16) 0.0501(13) 0.0013(11) 0.0002(11) 0.0048(14)
C11 0.0712(18) 0.0579(16) 0.0558(14) 0.0021(11) 0.0055(11) 0.0040(13)
N12 0.0571(12) 0.0495(11) 0.0490(10) 0.0017(8) 0.0041(8) 0.0042(9)
C13 0.0503(13) 0.0473(12) 0.0506(12) -0.0024(9) 0.0028(9) 0.0022(10)
C14 0.0510(13) 0.0501(13) 0.0517(12) -0.0011(9) 0.0046(9) 0.0009(11)
C15 0.074(4) 0.242(10) 0.103(4) 0.000 0.020(3) 0.000
C16 0.068(3) 0.106(4) 0.075(3) 0.000 0.012(2) 0.000
C17 0.064(3) 0.123(4) 0.077(3) 0.000 0.003(2) 0.000
C18 0.058(2) 0.083(3) 0.055(2) 0.000 0.0057(16) 0.000
C19 0.0484(18) 0.0518(18) 0.0472(16) 0.000 0.0069(12) 0.000
C20 0.059(2) 0.0520(19) 0.0491(17) 0.000 0.0064(14) 0.000
C21 0.064(2) 0.068(2) 0.066(2) 0.000 0.0159(18) 0.000
C22 0.0440(17) 0.0489(17) 0.0445(16) 0.000 0.0024(12) 0.000
O23 0.0545(14) 0.0504(13) 0.0517(12) 0.000 -0.0018(10) 0.000
O24 0.0532(15) 0.0824(19) 0.0521(14) 0.000 0.0047(10) 0.000
Cl11 0.0780(9) 0.1250(13) 0.1058(11) 0.000 -0.0010(8) 0.000
O11 0.102(7) 0.200(15) 0.174(12) -0.057(9) -0.027(8) 0.039(8)
O11' 0.131(10) 0.198(13) 0.133(9) 0.011(7) 0.057(8) 0.046(7)
O21 0.102(4) 0.108(4) 0.121(5) -0.012(4) 0.017(3) 0.001(3)
O21' 0.147(8) 0.321(14) 0.116(6) 0.002(8) 0.005(5) 0.045(9)

loop_
_atom_type_symbol
_atom_type_description
_atom_type_scat_dispersion_real
_atom_type_scat_dispersion_imag
_atom_type_scat_source
C C 0.0033 0.0016 'International Tables Vol C Tables 4.2.6.8 and 6.1.1.4'
H H 0.0000 0.0000 'International Tables Vol C Tables 4.2.6.8 and 6.1.1.4'
Cl Cl 0.1484 0.1585 'International Tables Vol C Tables 4.2.6.8 and 6.1.1.4'
Mn Mn 0.3368 0.7283 'International Tables Vol C Tables 4.2.6.8 and 6.1.1.4'
N N 0.0061 0.0033 'International Tables Vol C Tables 4.2.6.8 and 6.1.1.4'
O O 0.0106 0.0060 'International Tables Vol C Tables 4.2.6.8 and 6.1.1.4'

loop_
_geom_angle_atom_site_label_1
_geom_angle_atom_site_label_2
_geom_angle_atom_site_label_3
_geom_angle
_geom_angle_site_symmetry_1
_geom_angle_site_symmetry_3
O23 Mn1 O23 76.24(10) . 5_565
O23 Mn1 N12 160.44(8) . 2
O23 Mn1 N12 87.41(8) 5_565 2
O23 Mn1 N12 87.41(8) . .
O23 Mn1 N12 160.44(8) 5_565 .
N12 Mn1 N12 110.48(11) 2 .
O23 Mn1 N1 97.34(9) . .
O23 Mn1 N1 97.81(9) 5_565 .
N12 Mn1 N1 95.44(8) 2 .
N12 Mn1 N1 73.40(8) . .
O23 Mn1 N1 97.80(9) . 2
O23 Mn1 N1 97.34(9) 5_565 2
N12 Mn1 N1 73.40(8) 2 2
N12 Mn1 N1 95.44(8) . 2
N1 Mn1 N1 160.72(11) . 2
C22 O23 Mn1 127.16(6) . .
C22 O23 Mn1 127.16(6) . 5_565
Mn1 O23 Mn1 103.76(10) . 5_565
C11 N12 C13 117.4(2) . .
C11 N12 Mn1 126.90(18) . .
C13 N12 Mn1 114.03(15) . .
C2 N1 C14 118.3(2) . .
C2 N1 Mn1 126.90(18) . .
C14 N1 Mn1 114.15(15) . .
N12 C11 C10 122.9(3) . .
N12 C11 H11 118.6 . .
C10 C11 H11 118.6 . .
C9 C10 C11 119.9(3) . .
C9 C10 H10 120.0 . .
C11 C10 H10 120.0 . .
C10 C9 C8 118.7(3) . .
C10 C9 H9 120.7 . .
C8 C9 H9 120.7 . .
C9 C8 C13 118.5(3) . .
C9 C8 C7 122.1(3) . .
C13 C8 C7 119.3(3) . .
C6 C7 C8 121.5(3) . .
C6 C7 H7 119.2 . .
C8 C7 H7 119.2 . .
C7 C6 C5 120.1(3) . .
C7 C6 H6 119.9 . .
C5 C6 H6 119.9 . .
C4 C5 C14 116.5(3) . .
C4 C5 C6 123.3(3) . .
C14 C5 C6 120.2(3) . .
C3 C4 C5 120.0(3) . .
C3 C4 H4 120.0 . .
C5 C4 H4 120.0 . .
C4 C3 C2 119.5(3) . .
C4 C3 H3 120.2 . .
C2 C3 H3 120.2 . .
N1 C2 C3 122.6(3) . .
N1 C2 H2 118.7 . .
C3 C2 H2 118.7 . .
N1 C14 C5 123.1(2) . .
N1 C14 C13 118.3(2) . .
C5 C14 C13 118.6(2) . .
N12 C13 C8 122.6(2) . .
N12 C13 C14 117.3(2) . .
C8 C13 C14 120.2(2) . .
O24 C22 O23 122.6(3) . .
O24 C22 C19 120.1(3) . .
O23 C22 C19 117.3(3) . .
C20 C19 C18 118.4(3) . .
C20 C19 C22 122.8(3) . .
C18 C19 C22 118.9(3) . .
C19 C20 C21 121.0(3) . .
C19 C20 H20 119.5 . .
C21 C20 H20 119.5 . .
C20 C21 C16 121.7(4) . .
C20 C21 H21 119.2 . .
C16 C21 H21 119.2 . .
C21 C16 C17 117.0(4) . .
C21 C16 C15 123.4(5) . .
C17 C16 C15 119.7(5) . .
C18 C17 C16 120.7(4) . .
C18 C17 H17 119.7 . .
C16 C17 H17 119.7 . .
C17 C18 C19 121.3(4) . .
C17 C18 H18 119.3 . .
C19 C18 H18 119.3 . .
C16 C15 H15a 109.5 . .
C16 C15 H15b 109.5 . .
H15a C15 H15b 109.5 . .
C16 C15 H15c 109.5 . .
H15a C15 H15c 109.5 . .
H15b C15 H15c 109.5 . .
O11' Cl11 O11' 141.3(16) 2_556 .
O11' Cl11 O21 118.6(6) 2_556 .
O11' Cl11 O21 93.7(9) . .
O11' Cl11 O21 93.7(9) 2_556 2_556
O11' Cl11 O21 118.6(6) . 2_556
O21 Cl11 O21 69.3(5) . 2_556
O11' Cl11 O11 30.4(8) 2_556 2_556
O11' Cl11 O11 115.1(9) . 2_556
O21 Cl11 O11 149.0(7) . 2_556
O21 Cl11 O11 103.4(6) 2_556 2_556
O11' Cl11 O11 115.1(9) 2_556 .
O11' Cl11 O11 30.4(8) . .
O21 Cl11 O11 103.4(6) . .
O21 Cl11 O11 149.0(7) 2_556 .
O11 Cl11 O11 97.1(13) 2_556 .
O11' Cl11 O21' 67.4(7) 2_556 .
O11' Cl11 O21' 113.9(7) . .
O21 Cl11 O21' 65.7(5) . .
O21 Cl11 O21' 111.0(5) 2_556 .
O11 Cl11 O21' 91.1(7) 2_556 .
O11 Cl11 O21' 91.3(7) . .
O11' Cl11 O21' 113.9(7) 2_556 2_556
O11' Cl11 O21' 67.4(7) . 2_556
O21 Cl11 O21' 111.0(5) . 2_556
O21 Cl11 O21' 65.7(5) 2_556 2_556
O11 Cl11 O21' 91.3(7) 2_556 2_556
O11 Cl11 O21' 91.1(7) . 2_556
O21' Cl11 O21' 176.3(10) . 2_556
O11' O11 Cl11 58.2(18) . .
O11 O11' Cl11 91(2) . .
O11 O11' O21' 133(3) . 2_556
Cl11 O11' O21' 63.4(7) . 2_556
Cl11 O21 O21' 58.7(4) . .
Cl11 O21 O21 55.3(3) . 2_556
O21' O21 O21 96.8(5) . 2_556
Cl11 O21' O11' 49.2(6) . 2_556
Cl11 O21' O21 55.6(4) . .
O11' O21' O21 95.9(8) 2_556 .

loop_
_geom_bond_atom_site_label_1
_geom_bond_atom_site_label_2
_geom_bond_distance
_geom_bond_site_symmetry_2
Mn1 O23 2.1991(16) .
Mn1 O23 2.1991(15) 5_565
Mn1 N12 2.267(2) 2
Mn1 N12 2.267(2) .
Mn1 N1 2.280(2) .
Mn1 N1 2.280(2) 2
O23 C22 1.307(4) .
O23 Mn1 2.1991(15) 5_565
O24 C22 1.210(4) .
N12 C11 1.322(3) .
N12 C13 1.375(3) .
N1 C2 1.324(3) .
N1 C14 1.355(3) .
C11 C10 1.398(4) .
C11 H11 0.9300 .
C10 C9 1.371(4) .
C10 H10 0.9300 .
C9 C8 1.388(4) .
C9 H9 0.9300 .
C8 C13 1.397(4) .
C8 C7 1.420(4) .
C7 C6 1.368(4) .
C7 H7 0.9300 .
C6 C5 1.423(4) .
C6 H6 0.9300 .
C5 C4 1.410(4) .
C5 C14 1.411(4) .
C4 C3 1.359(4) .
C4 H4 0.9300 .
C3 C2 1.400(4) .
C3 H3 0.9300 .
C2 H2 0.9300 .
C14 C13 1.445(3) .
C22 C19 1.500(5) .
C19 C20 1.370(5) .
C19 C18 1.391(5) .
C20 C21 1.391(6) .
C20 H20 0.9300 .
C21 C16 1.393(6) .
C21 H21 0.9300 .
C16 C17 1.409(7) .
C16 C15 1.498(8) .
C17 C18 1.386(6) .
C17 H17 0.9300 .
C18 H18 0.9300 .
C15 H15a 0.9600 .
C15 H15b 0.9600 .
C15 H15c 0.9600 .
Cl11 O11' 1.276(14) 2_556
Cl11 O11' 1.276(14) .
Cl11 O21 1.456(6) .
Cl11 O21 1.456(6) 2_556
Cl11 O11 1.501(14) 2_556
Cl11 O11 1.501(14) .
Cl11 O21' 1.508(8) .
Cl11 O21' 1.508(8) 2_556
O11 O11' 0.760(19) .
O11' O21' 1.557(17) 2_556
O21 O21' 1.609(12) .
O21 O21 1.656(12) 2_556
O21' O11' 1.557(17) 2_556
